data_4508762
loop_
_publ_author_name
'Upreti, Shailesh'
'Ramanan, A.'

_publ_section_title
;
 Role of Hydrogen-Bonded Interactions in the Crystal Packing of
 Phenylenediammonium Phosphomolybdates
;
_journal_issue 9
_journal_name_full 'Crystal Growth &amp; Design'
_journal_page_first 2066
_journal_paper_doi 10.1021/cg0601610
_journal_volume 6
_journal_year 2006
_chemical_formula_moiety 'H Mo5 O23 P2, 2(C6 H10 N2), C6 H9 N2, 3(H2 O)'
_chemical_formula_sum 'C18 H36 Mo5 N6 O26 P2'
_chemical_formula_weight 1294.17
_chemical_name_systematic
; 
 ? 
;
_space_group_IT_number 14
_symmetry_cell_setting monoclinic
_symmetry_space_group_name_Hall '-P 2yn'
_symmetry_space_group_name_H-M 'P 1 21/n 1'
_atom_sites_solution_hydrogens geom
_atom_sites_solution_primary direct
_atom_sites_solution_secondary difmap
_audit_creation_method SHELXL-97
_cell_angle_alpha 90.00
_cell_angle_beta 100.423(2)
_cell_angle_gamma 90.00
_cell_formula_units_Z 4
_cell_length_a 14.9375(15)
_cell_length_b 7.8764(8)
_cell_length_c 31.028(3)
_cell_measurement_reflns_used 5187
_cell_measurement_temperature 298(2)
_cell_measurement_theta_max 27.14
_cell_measurement_theta_min 2.62
_cell_volume 3590.3(6)
_computing_cell_refinement 'Bruker SMART'
_computing_data_collection 'Bruker SMART'
_computing_data_reduction 'Bruker SAINT'
_computing_molecular_graphics 'Bruker SHELXTL'
_computing_publication_material 'Bruker SHELXTL'
_computing_structure_refinement 'SHELXL-97 (Sheldrick, 1997)'
_computing_structure_solution 'SHELXS-97 (Sheldrick, 1990)'
_diffrn_ambient_temperature 298(2)
_diffrn_measured_fraction_theta_full 0.975
_diffrn_measured_fraction_theta_max 0.975
_diffrn_measurement_device_type 'CCD area detector'
_diffrn_measurement_method 'phi and omega scans'
_diffrn_radiation_monochromator graphite
_diffrn_radiation_source 'fine-focus sealed tube'
_diffrn_radiation_type MoK\a
_diffrn_radiation_wavelength 0.71073
_diffrn_reflns_av_R_equivalents 0.0270
_diffrn_reflns_av_sigmaI/netI 0.0299
_diffrn_reflns_limit_h_max 18
_diffrn_reflns_limit_h_min -18
_diffrn_reflns_limit_k_max 9
_diffrn_reflns_limit_k_min -9
_diffrn_reflns_limit_l_max 35
_diffrn_reflns_limit_l_min -37
_diffrn_reflns_number 18037
_diffrn_reflns_theta_full 25.50
_diffrn_reflns_theta_max 25.50
_diffrn_reflns_theta_min 1.43
_exptl_absorpt_coefficient_mu 1.895
_exptl_absorpt_correction_T_max 0.847
_exptl_absorpt_correction_T_min 0.642
_exptl_absorpt_correction_type multi-scan
_exptl_absorpt_process_details '(SADABS; Bruker, 2000)'
_exptl_crystal_colour brown
_exptl_crystal_density_diffrn 2.394
_exptl_crystal_density_method 'not measured'
_exptl_crystal_description rod
_exptl_crystal_F_000 2536.0
_exptl_crystal_size_max 0.351
_exptl_crystal_size_mid 0.198
_exptl_crystal_size_min 0.089
_refine_diff_density_max 0.993
_refine_diff_density_min -0.768
_refine_diff_density_rms 0.108
_refine_ls_extinction_method none
_refine_ls_goodness_of_fit_ref 1.086
_refine_ls_hydrogen_treatment mixed
_refine_ls_matrix_type full
_refine_ls_number_parameters 577
_refine_ls_number_reflns 6527
_refine_ls_number_restraints 0
_refine_ls_restrained_S_all 1.086
_refine_ls_R_factor_all 0.0361
_refine_ls_R_factor_gt 0.0325
_refine_ls_shift/su_max 0.021
_refine_ls_shift/su_mean 0.001
_refine_ls_structure_factor_coef Fsqd
_refine_ls_weighting_details 'calc w=1/[\s^2^(Fo^2^)+(0.0316P)^2^+10.7054P] where P=(Fo^2^+2Fc^2^)/3'
_refine_ls_weighting_scheme calc
_refine_ls_wR_factor_gt 0.0759
_refine_ls_wR_factor_ref 0.0777
_reflns_number_gt 6040
_reflns_number_total 6527
_reflns_threshold_expression >2sigma(I)
_cod_data_source_file cg0601610sup1.cif
_cod_data_source_block 3
_cod_depositor_comments
;
The following automatic conversions were performed:

'_symmetry_cell_setting' value 'Monoclinic' changed to 'monoclinic'
according to /home/saulius/struct/CIF-dictionaries/cif_core.dic
dictionary named 'cif_core.dic' version 2.4.2 from 2011-04-26.

Automatic conversion script
Id: cif_fix_values 1891 2012-01-12 08:04:46Z andrius 
;
_cod_original_sg_symbol_H-M P2(1)/n
_cod_database_code 4508762

loop_
_symmetry_equiv_pos_as_xyz
'x, y, z'
'-x+1/2, y+1/2, -z+1/2'
'-x, -y, -z'
'x-1/2, -y-1/2, z-1/2'

loop_
_atom_site_label
_atom_site_type_symbol
_atom_site_fract_x
_atom_site_fract_y
_atom_site_fract_z
_atom_site_U_iso_or_equiv
_atom_site_adp_type
_atom_site_occupancy
_atom_site_symmetry_multiplicity
_atom_site_calc_flag
_atom_site_refinement_flags
Mo1 Mo 0.89597(2) 0.39444(5) 0.037073(11) 0.02108(10) Uani 1 1 d .
Mo2 Mo 1.02955(2) 0.42109(5) 0.134778(11) 0.01981(9) Uani 1 1 d .
Mo3 Mo 0.67959(2) 0.31012(5) 0.050892(12) 0.02336(10) Uani 1 1 d .
Mo4 Mo 0.89449(2) 0.25487(5) 0.213022(11) 0.02093(10) Uani 1 1 d .
Mo5 Mo 0.67525(2) 0.25081(5) 0.158261(12) 0.02381(10) Uani 1 1 d .
P1 P 0.81575(7) 0.56086(14) 0.12947(3) 0.0193(2) Uani 1 1 d .
P2 P 0.85866(7) 0.09960(14) 0.10997(3) 0.0187(2) Uani 1 1 d .
O1 O 0.8652(2) 0.5628(4) 0.00290(10) 0.0333(8) Uani 1 1 d .
O2 O 0.91373(18) 0.2583(4) 0.09957(9) 0.0205(6) Uani 1 1 d .
O3 O 0.79242(18) 0.5100(4) 0.08107(9) 0.0234(6) Uani 1 1 d .
O4 O 0.78373(19) 0.2647(4) 0.02572(9) 0.0246(7) Uani 1 1 d .
O5 O 0.6308(2) 0.4778(5) 0.01980(10) 0.0362(8) Uani 1 1 d .
O6 O 0.6119(2) 0.1432(5) 0.03190(11) 0.0401(9) Uani 1 1 d .
O7 O 0.75693(18) 0.1471(4) 0.10523(9) 0.0221(6) Uani 1 1 d .
O8 O 0.63401(19) 0.3680(4) 0.10372(9) 0.0274(7) Uani 1 1 d .
O9 O 0.6127(2) 0.0690(5) 0.15118(11) 0.0391(8) Uani 1 1 d .
O10 O 0.6189(2) 0.3765(5) 0.18908(11) 0.0427(9) Uani 1 1 d .
O11 O 0.79760(18) 0.4156(4) 0.16028(9) 0.0229(6) Uani 1 1 d .
O12 O 0.77121(19) 0.1707(4) 0.20527(9) 0.0241(6) Uani 1 1 d .
O13 O 0.9467(2) 0.0976(4) 0.24621(9) 0.0293(7) Uani 1 1 d .
O14 O 0.8910(2) 0.4173(4) 0.24992(10) 0.0313(7) Uani 1 1 d .
O15 O 0.98842(19) 0.3379(4) 0.18601(9) 0.0236(6) Uani 1 1 d .
O16 O 0.89354(18) 0.0551(4) 0.15804(9) 0.0216(6) Uani 1 1 d .
O17 O 0.99393(18) 0.5035(4) 0.07647(9) 0.0234(6) Uani 1 1 d .
O18 O 0.91412(18) 0.6144(4) 0.14278(9) 0.0230(6) Uani 1 1 d .
O19 O 1.1044(2) 0.2600(4) 0.13038(10) 0.0299(7) Uani 1 1 d .
O20 O 1.09841(19) 0.5850(4) 0.15658(10) 0.0288(7) Uani 1 1 d .
O21 O 0.87276(19) -0.0411(4) 0.07856(9) 0.0238(6) Uani 1 1 d .
O22 O 0.9577(2) 0.2619(4) 0.01030(10) 0.0318(7) Uani 1 1 d .
O23 O 0.7494(2) 0.7101(4) 0.13424(10) 0.0272(7) Uani 1 1 d .
N1 N 0.4897(4) 0.6094(12) 0.06995(18) 0.113(4) Uani 1 1 d .
N2 N 0.5521(3) 0.7117(7) 0.15711(16) 0.0528(13) Uani 1 1 d .
H2A H 0.5821 0.6705 0.1424 0.079 Uiso 1 1 d R
H2B H 0.5614 0.7761 0.1811 0.079 Uiso 1 1 d R
H2C H 0.5738 0.6496 0.1761 0.079 Uiso 1 1 d R
N3 N 1.0604(3) 0.9300(6) 0.17016(13) 0.0307(9) Uani 1 1 d .
N4 N 0.9642(3) 0.7369(6) 0.22660(14) 0.0313(9) Uani 1 1 d .
N5 N 0.8613(3) 0.9198(6) 0.98495(14) 0.0327(9) Uani 1 1 d .
N6 N 0.7216(3) 0.8144(6) 1.03476(12) 0.0346(10) Uani 1 1 d .
C1 C 0.4266(4) 0.6324(10) 0.09839(18) 0.067(2) Uani 1 1 d .
C2 C 0.4559(3) 0.6839(7) 0.14098(16) 0.0383(12) Uani 1 1 d .
C3 C 0.3941(4) 0.7127(8) 0.16792(19) 0.0459(14) Uani 1 1 d .
C4 C 0.3017(4) 0.6917(9) 0.1520(2) 0.0513(15) Uani 1 1 d .
C5 C 0.2728(4) 0.6420(10) 0.1098(2) 0.0641(19) Uani 1 1 d .
H5 H 0.2110 0.6282 0.0989 0.077 Uiso 1 1 calc R
C6 C 0.3353(5) 0.6123(11) 0.0833(2) 0.079(3) Uani 1 1 d .
H6 H 0.3152 0.5779 0.0545 0.094 Uiso 1 1 calc R
C7 C 1.1032(3) 0.8875(6) 0.21490(14) 0.0283(10) Uani 1 1 d .
C8 C 1.1912(3) 0.9412(7) 0.23033(19) 0.0401(12) Uani 1 1 d .
C9 C 1.2331(4) 0.9001(8) 0.2722(2) 0.0514(16) Uani 1 1 d .
C10 C 1.1878(4) 0.8079(8) 0.29881(19) 0.0514(15) Uani 1 1 d .
C11 C 1.0996(4) 0.7551(7) 0.28393(16) 0.0403(13) Uani 1 1 d .
C12 C 1.0577(3) 0.7920(6) 0.24123(14) 0.0272(10) Uani 1 1 d .
C13 C 0.7655(3) 0.9005(6) 0.96451(14) 0.0270(10) Uani 1 1 d .
C14 C 0.7006(3) 0.8509(6) 0.98781(14) 0.0299(10) Uani 1 1 d .
C15 C 0.6108(4) 0.8335(8) 0.96696(18) 0.0471(14) Uani 1 1 d .
C16 C 0.5872(4) 0.8664(8) 0.92263(18) 0.0497(15) Uani 1 1 d .
H16 H 0.5270 0.8542 0.9086 0.060 Uiso 1 1 calc R
C17 C 0.6522(4) 0.9168(8) 0.89936(17) 0.0442(14) Uani 1 1 d .
C18 C 0.7415(3) 0.9332(7) 0.91971(15) 0.0395(12) Uani 1 1 d .
H18 H 0.7856 0.9658 0.9037 0.047 Uiso 1 1 calc R
O1W O 0.7785(2) 0.8249(5) 0.21402(10) 0.0346(8) Uani 1 1 d .
O2W O 0.5715(7) 0.8599(13) 0.0695(3) 0.177(4) Uani 1 1 d .
H3WA H 0.0451 0.7611 0.0635 0.09(3) Uiso 1 1 d R
H6A H 0.7351 0.7086 1.0356 0.040(17) Uiso 1 1 d R
H6B H 0.7698 0.8830 1.0421 0.07(2) Uiso 1 1 d R
H1P H 0.7513 0.7480 0.1617 0.08(2) Uiso 1 1 d R
O3W O 0.0505(2) 0.8787(5) 0.07561(11) 0.0393(8) Uani 1 1 d .
H3WB H -0.0019 0.9158 0.0771 0.041(16) Uiso 1 1 d R
H1WA H 0.7644 0.7967 0.2374 0.06(2) Uiso 1 1 d R
H1WB H 0.7730 0.9271 0.2132 0.05(2) Uiso 1 1 d R
H3 H 0.410(4) 0.752(8) 0.196(2) 0.064 Uiso 1 1 d .
H4 H 0.268(4) 0.698(8) 0.172(2) 0.064 Uiso 1 1 d .
H8 H 1.221(4) 0.988(9) 0.211(2) 0.064 Uiso 1 1 d .
H9 H 1.296(4) 0.945(8) 0.281(2) 0.064 Uiso 1 1 d .
H10 H 1.224(4) 0.764(8) 0.330(2) 0.064 Uiso 1 1 d .
H11 H 1.065(4) 0.691(8) 0.300(2) 0.064 Uiso 1 1 d .
H15 H 0.561(4) 0.798(8) 0.982(2) 0.064 Uiso 1 1 d .
H17 H 0.637(4) 0.952(8) 0.873(2) 0.064 Uiso 1 1 d .
H3A H 1.005(4) 0.960(8) 0.1668(18) 0.046(17) Uiso 1 1 d .
H4A H 0.952(4) 0.710(8) 0.196(2) 0.069 Uiso 1 1 d .
H5A H 0.889(4) 0.817(8) 0.9903(17) 0.036(15) Uiso 1 1 d .
H3B H 1.092(4) 1.021(9) 0.158(2) 0.061(19) Uiso 1 1 d .
H4B H 0.949(5) 0.641(10) 0.244(3) 0.092 Uiso 1 1 d .
H5B H 0.889(4) 0.971(9) 0.967(2) 0.073 Uiso 1 1 d .
H3C H 1.066(3) 0.842(8) 0.1549(17) 0.034(15) Uiso 1 1 d .
H4C H 0.933(2) 0.822(4) 0.2271(10) 0.051 Uiso 1 1 d .
H5C H 0.8733 0.9803 1.0112 0.07(2) Uiso 1 1 d R
H1A H 0.4738 0.6010 0.0427 0.11(3) Uiso 1 1 d R
H1B H 0.5446 0.5728 0.0780 0.09(2) Uiso 1 1 d R
H6C H 0.6713 0.8386 1.0511 0.060(18) Uiso 1 1 d R
H2WA H 0.5488 0.7695 0.0758 2(2) Uiso 1 1 d R
H2WB H 0.6040 0.8503 0.0904 2.0(18) Uiso 1 1 d R

loop_
_atom_site_aniso_label
_atom_site_aniso_U_11
_atom_site_aniso_U_22
_atom_site_aniso_U_33
_atom_site_aniso_U_23
_atom_site_aniso_U_13
_atom_site_aniso_U_12
Mo1 0.02259(18) 0.0245(2) 0.01656(17) -0.00116(14) 0.00462(13) 0.00109(15)
Mo2 0.01804(17) 0.0216(2) 0.01973(18) -0.00122(14) 0.00319(13) -0.00110(14)
Mo3 0.01900(17) 0.0294(2) 0.02078(18) -0.00479(15) 0.00126(13) 0.00223(15)
Mo4 0.02224(18) 0.0245(2) 0.01611(17) -0.00058(14) 0.00357(13) -0.00063(14)
Mo5 0.01953(18) 0.0314(2) 0.02102(19) -0.00205(15) 0.00498(14) 0.00108(15)
P1 0.0212(5) 0.0195(6) 0.0168(5) -0.0021(4) 0.0018(4) 0.0024(4)
P2 0.0187(5) 0.0197(6) 0.0178(5) -0.0024(4) 0.0033(4) -0.0004(4)
O1 0.0383(18) 0.035(2) 0.0264(16) 0.0051(14) 0.0050(14) -0.0011(15)
O2 0.0216(14) 0.0224(17) 0.0164(14) 0.0008(11) 0.0006(11) -0.0004(12)
O3 0.0242(14) 0.0274(18) 0.0177(14) -0.0023(12) 0.0016(11) 0.0050(13)
O4 0.0219(14) 0.0322(19) 0.0203(15) -0.0044(12) 0.0054(12) -0.0008(12)
O5 0.0354(17) 0.046(2) 0.0244(16) -0.0019(15) -0.0013(13) 0.0126(16)
O6 0.0260(16) 0.049(2) 0.045(2) -0.0161(17) 0.0042(14) -0.0041(16)
O7 0.0197(14) 0.0221(17) 0.0247(15) -0.0017(12) 0.0045(11) 0.0020(12)
O8 0.0223(14) 0.035(2) 0.0253(15) -0.0032(13) 0.0044(12) 0.0067(13)
O9 0.0351(18) 0.045(2) 0.0361(19) 0.0031(16) 0.0037(15) -0.0118(16)
O10 0.0346(18) 0.063(3) 0.0313(18) -0.0047(17) 0.0088(14) 0.0165(17)
O11 0.0232(14) 0.0244(18) 0.0211(14) -0.0003(12) 0.0041(11) 0.0006(12)
O12 0.0238(14) 0.0282(18) 0.0211(14) -0.0002(12) 0.0061(11) -0.0015(13)
O13 0.0344(16) 0.0302(19) 0.0226(15) 0.0040(13) 0.0032(13) 0.0000(14)
O14 0.0383(17) 0.033(2) 0.0240(16) -0.0075(13) 0.0101(13) -0.0048(14)
O15 0.0239(14) 0.0272(18) 0.0199(14) 0.0013(12) 0.0042(11) -0.0017(12)
O16 0.0254(14) 0.0214(17) 0.0178(14) -0.0015(12) 0.0037(11) -0.0010(12)
O17 0.0249(14) 0.0263(18) 0.0194(14) -0.0018(12) 0.0052(11) -0.0051(13)
O18 0.0238(14) 0.0232(17) 0.0213(14) -0.0009(12) 0.0022(11) 0.0014(12)
O19 0.0277(16) 0.030(2) 0.0325(17) -0.0015(14) 0.0061(13) 0.0040(13)
O20 0.0246(15) 0.031(2) 0.0306(16) -0.0044(14) 0.0031(13) -0.0033(13)
O21 0.0268(15) 0.0219(17) 0.0229(15) -0.0037(12) 0.0052(12) 0.0004(12)
O22 0.0306(16) 0.039(2) 0.0276(16) -0.0076(14) 0.0093(13) 0.0015(14)
O23 0.0298(16) 0.0272(19) 0.0247(16) -0.0027(13) 0.0047(12) 0.0071(13)
N1 0.077(4) 0.231(10) 0.036(3) 0.015(4) 0.022(3) 0.102(5)
N2 0.051(3) 0.058(3) 0.054(3) 0.015(2) 0.021(2) 0.015(2)
N3 0.034(2) 0.032(3) 0.026(2) 0.0002(19) 0.0025(17) 0.0069(19)
N4 0.035(2) 0.028(2) 0.029(2) -0.0015(17) 0.0009(17) 0.0010(17)
N5 0.030(2) 0.037(3) 0.030(2) -0.0006(19) 0.0036(17) 0.0034(19)
N6 0.041(2) 0.035(3) 0.025(2) 0.0039(17) -0.0015(17) -0.010(2)
C1 0.062(4) 0.106(6) 0.034(3) 0.006(3) 0.012(3) 0.053(4)
C2 0.037(3) 0.044(3) 0.036(3) 0.018(2) 0.012(2) 0.015(2)
C3 0.054(3) 0.051(4) 0.036(3) 0.007(3) 0.018(3) 0.004(3)
C4 0.048(3) 0.061(4) 0.052(4) 0.010(3) 0.027(3) 0.007(3)
C5 0.050(3) 0.081(5) 0.060(4) 0.004(4) 0.005(3) 0.021(3)
C6 0.062(4) 0.129(7) 0.040(3) -0.006(4) -0.005(3) 0.052(4)
C7 0.032(2) 0.024(3) 0.028(2) -0.0052(19) 0.0017(18) 0.0054(19)
C8 0.034(3) 0.036(3) 0.048(3) -0.006(2) 0.000(2) -0.005(2)
C9 0.034(3) 0.052(4) 0.059(4) -0.012(3) -0.016(3) -0.003(3)
C10 0.053(3) 0.053(4) 0.038(3) -0.002(3) -0.017(3) 0.009(3)
C11 0.050(3) 0.040(3) 0.027(3) 0.000(2) -0.004(2) 0.007(2)
C12 0.031(2) 0.024(3) 0.025(2) -0.0051(18) -0.0017(18) 0.0061(19)
C13 0.028(2) 0.024(3) 0.027(2) -0.0013(18) -0.0001(18) 0.0076(18)
C14 0.034(2) 0.029(3) 0.025(2) -0.0001(19) -0.0002(18) -0.002(2)
C15 0.037(3) 0.064(4) 0.037(3) 0.001(3) -0.002(2) -0.012(3)
C16 0.034(3) 0.068(4) 0.040(3) -0.003(3) -0.012(2) -0.004(3)
C17 0.051(3) 0.051(4) 0.026(3) -0.001(2) -0.006(2) 0.011(3)
C18 0.043(3) 0.052(4) 0.023(2) 0.001(2) 0.005(2) 0.006(2)
O1W 0.045(2) 0.033(2) 0.0289(18) -0.0053(15) 0.0148(15) -0.0013(16)
O2W 0.176(9) 0.191(10) 0.174(9) -0.009(7) 0.062(7) -0.013(8)
O3W 0.0322(18) 0.048(2) 0.0387(19) -0.0092(17) 0.0086(14) 0.0066(16)

loop_
_atom_type_symbol
_atom_type_description
_atom_type_scat_dispersion_real
_atom_type_scat_dispersion_imag
_atom_type_scat_source
C C 0.0033 0.0016 'International Tables Vol C Tables 4.2.6.8 and 6.1.1.4'
H H 0.0000 0.0000 'International Tables Vol C Tables 4.2.6.8 and 6.1.1.4'
N N 0.0061 0.0033 'International Tables Vol C Tables 4.2.6.8 and 6.1.1.4'
O O 0.0106 0.0060 'International Tables Vol C Tables 4.2.6.8 and 6.1.1.4'
P P 0.1023 0.0942 'International Tables Vol C Tables 4.2.6.8 and 6.1.1.4'
Mo Mo -1.6832 0.6857 'International Tables Vol C Tables 4.2.6.8 and 6.1.1.4'

loop_
_geom_angle_atom_site_label_1
_geom_angle_atom_site_label_2
_geom_angle_atom_site_label_3
_geom_angle
O22 Mo1 O1 106.33(16)
O22 Mo1 O17 99.57(14)
O1 Mo1 O17 97.81(14)
O22 Mo1 O4 96.57(14)
O1 Mo1 O4 99.77(14)
O17 Mo1 O4 151.68(12)
O22 Mo1 O2 98.17(13)
O1 Mo1 O2 154.94(13)
O17 Mo1 O2 72.57(11)
O4 Mo1 O2 82.25(11)
O22 Mo1 O3 164.35(14)
O1 Mo1 O3 86.02(13)
O17 Mo1 O3 87.94(11)
O4 Mo1 O3 71.40(11)
O2 Mo1 O3 70.84(10)
O20 Mo2 O19 103.64(15)
O20 Mo2 O17 99.39(14)
O19 Mo2 O17 104.53(14)
O20 Mo2 O15 100.92(14)
O19 Mo2 O15 97.15(14)
O17 Mo2 O15 145.71(12)
O20 Mo2 O2 165.44(13)
O19 Mo2 O2 89.71(13)
O17 Mo2 O2 71.19(11)
O15 Mo2 O2 82.85(11)
O20 Mo2 O18 82.49(12)
O19 Mo2 O18 172.61(13)
O17 Mo2 O18 78.18(11)
O15 Mo2 O18 77.44(11)
O2 Mo2 O18 84.66(10)
O6 Mo3 O5 103.57(17)
O6 Mo3 O4 101.10(14)
O5 Mo3 O4 102.13(14)
O6 Mo3 O8 101.36(15)
O5 Mo3 O8 96.64(14)
O4 Mo3 O8 146.29(12)
O6 Mo3 O7 90.63(15)
O5 Mo3 O7 164.16(13)
O4 Mo3 O7 81.58(11)
O8 Mo3 O7 73.36(11)
O6 Mo3 O3 170.82(14)
O5 Mo3 O3 84.85(13)
O4 Mo3 O3 73.19(11)
O8 Mo3 O3 80.99(11)
O7 Mo3 O3 81.49(10)
O13 Mo4 O14 101.72(15)
O13 Mo4 O15 103.03(14)
O14 Mo4 O15 98.77(14)
O13 Mo4 O12 98.48(14)
O14 Mo4 O12 101.24(14)
O15 Mo4 O12 146.83(12)
O13 Mo4 O16 83.84(13)
O14 Mo4 O16 174.41(13)
O15 Mo4 O16 79.25(11)
O12 Mo4 O16 78.28(11)
O13 Mo4 O11 165.51(13)
O14 Mo4 O11 88.52(13)
O15 Mo4 O11 85.25(11)
O12 Mo4 O11 69.18(11)
O16 Mo4 O11 86.10(10)
O10 Mo5 O9 104.25(18)
O10 Mo5 O8 95.90(15)
O9 Mo5 O8 102.03(15)
O10 Mo5 O12 97.98(14)
O9 Mo5 O12 97.83(14)
O8 Mo5 O12 152.11(12)
O10 Mo5 O11 97.58(15)
O9 Mo5 O11 156.90(14)
O8 Mo5 O11 82.90(12)
O12 Mo5 O11 71.39(11)
O10 Mo5 O7 164.24(15)
O9 Mo5 O7 87.70(14)
O8 Mo5 O7 71.20(11)
O12 Mo5 O7 90.39(11)
O11 Mo5 O7 72.40(10)
O18 P1 O3 112.21(16)
O18 P1 O11 107.94(16)
O3 P1 O11 112.22(17)
O18 P1 O23 111.49(17)
O3 P1 O23 104.70(16)
O11 P1 O23 108.24(17)
O21 P2 O16 113.41(17)
O21 P2 O7 111.37(16)
O16 P2 O7 107.68(16)
O21 P2 O2 108.24(16)
O16 P2 O2 106.59(15)
O7 P2 O2 109.40(16)
P2 O2 Mo1 126.22(15)
P2 O2 Mo2 137.50(16)
Mo1 O2 Mo2 96.28(11)
P1 O3 Mo3 125.44(17)
P1 O3 Mo1 126.61(15)
Mo3 O3 Mo1 90.49(10)
Mo3 O4 Mo1 124.87(15)
P2 O7 Mo3 124.65(16)
P2 O7 Mo5 129.77(16)
Mo3 O7 Mo5 93.69(10)
Mo5 O8 Mo3 121.60(15)
P1 O11 Mo5 130.32(16)
P1 O11 Mo4 132.43(16)
Mo5 O11 Mo4 95.99(11)
Mo4 O12 Mo5 122.42(15)
Mo4 O15 Mo2 149.93(16)
P2 O16 Mo4 121.19(16)
Mo2 O17 Mo1 119.96(15)
P1 O18 Mo2 119.08(17)
P1 O23 H1P 115.4
C1 N1 H1A 122.6
C1 N1 H1B 124.6
H1A N1 H1B 110.3
C2 N2 H2A 112.4
C2 N2 H2B 111.7
H2A N2 H2B 135.9
C2 N2 H2C 114.4
H2A N2 H2C 88.5
H2B N2 H2C 75.4
C7 N3 H3A 116(4)
C7 N3 H3B 112(4)
H3A N3 H3B 106(5)
C7 N3 H3C 106(4)
H3A N3 H3C 111(5)
H3B N3 H3C 106(5)
C12 N4 H4A 113(4)
C12 N4 H4B 112(4)
H4A N4 H4B 110(6)
C12 N4 H4C 106(2)
H4A N4 H4C 101(4)
H4B N4 H4C 116(5)
C13 N5 H5A 111(3)
C13 N5 H5B 109(5)
H5A N5 H5B 106(6)
C13 N5 H5C 116.7
H5A N5 H5C 106.6
H5B N5 H5C 106.4
C14 N6 H6A 103.2
C14 N6 H6B 98.7
H6A N6 H6B 113.9
C14 N6 H6C 115.0
H6A N6 H6C 111.4
H6B N6 H6C 113.6
C6 C1 C2 119.1(5)
C6 C1 N1 120.4(6)
C2 C1 N1 120.4(6)
C3 C2 C1 120.2(5)
C3 C2 N2 119.9(5)
C1 C2 N2 119.9(5)
C2 C3 C4 120.0(6)
C2 C3 H3 123(4)
C4 C3 H3 117(4)
C5 C4 C3 119.8(6)
C5 C4 H4 125(5)
C3 C4 H4 114(4)
C4 C5 C6 119.7(6)
C4 C5 H5 120.2
C6 C5 H5 120.2
C1 C6 C5 121.3(6)
C1 C6 H6 119.4
C5 C6 H6 119.4
C12 C7 C8 120.2(4)
C12 C7 N3 120.7(4)
C8 C7 N3 119.1(5)
C9 C8 C7 119.8(5)
C9 C8 H8 122(4)
C7 C8 H8 117(4)
C10 C9 C8 120.4(5)
C10 C9 H9 124(4)
C8 C9 H9 115(4)
C9 C10 C11 120.4(5)
C9 C10 H10 119(3)
C11 C10 H10 120(3)
C10 C11 C12 119.7(6)
C10 C11 H11 126(4)
C12 C11 H11 115(4)
C7 C12 C11 119.6(4)
C7 C12 N4 121.8(4)
C11 C12 N4 118.5(5)
C14 C13 C18 120.0(4)
C14 C13 N5 122.1(4)
C18 C13 N5 117.9(4)
C13 C14 C15 120.0(4)
C13 C14 N6 122.5(4)
C15 C14 N6 117.5(4)
C16 C15 C14 119.9(5)
C16 C15 H15 117(4)
C14 C15 H15 123(4)
C17 C16 C15 120.1(5)
C17 C16 H16 120.0
C15 C16 H16 120.0
C16 C17 C18 120.4(5)
C16 C17 H17 120(4)
C18 C17 H17 119(4)
C17 C18 C13 119.6(5)
C17 C18 H18 120.2
C13 C18 H18 120.2
H1WA O1W H1WB 104.7
H3WA O3W H3WB 109.2

loop_
_geom_bond_atom_site_label_1
_geom_bond_atom_site_label_2
_geom_bond_distance
Mo1 O22 1.705(3)
Mo1 O1 1.708(3)
Mo1 O17 1.930(3)
Mo1 O4 1.941(3)
Mo1 O2 2.190(3)
Mo1 O3 2.418(3)
Mo2 O20 1.712(3)
Mo2 O19 1.713(3)
Mo2 O17 1.905(3)
Mo2 O15 1.920(3)
Mo2 O2 2.268(3)
Mo2 O18 2.347(3)
Mo3 O6 1.698(3)
Mo3 O5 1.718(3)
Mo3 O4 1.897(3)
Mo3 O8 1.940(3)
Mo3 O7 2.263(3)
Mo3 O3 2.372(3)
Mo4 O13 1.707(3)
Mo4 O14 1.724(3)
Mo4 O15 1.877(3)
Mo4 O12 1.931(3)
Mo4 O16 2.319(3)
Mo4 O11 2.349(3)
Mo5 O10 1.701(3)
Mo5 O9 1.703(3)
Mo5 O8 1.928(3)
Mo5 O12 1.955(3)
Mo5 O11 2.233(3)
Mo5 O7 2.364(3)
P1 O18 1.513(3)
P1 O3 1.532(3)
P1 O11 1.546(3)
P1 O23 1.562(3)
P2 O21 1.516(3)
P2 O16 1.529(3)
P2 O7 1.546(3)
P2 O2 1.562(3)
O23 H1P 0.8978
N1 C1 1.414(8)
N1 H1A 0.8378
N1 H1B 0.8618
N2 C2 1.450(7)
N2 H2A 0.7661
N2 H2B 0.8913
N2 H2C 0.7894
N3 C7 1.459(6)
N3 H3A 0.85(6)
N3 H3B 0.98(7)
N3 H3C 0.85(6)
N4 C12 1.454(6)
N4 H4A 0.95(7)
N4 H4B 0.98(8)
N4 H4C 0.82(3)
N5 C13 1.464(6)
N5 H5A 0.91(6)
N5 H5B 0.85(7)
N5 H5C 0.9323
N6 C14 1.462(6)
N6 H6A 0.8567
N6 H6B 0.8958
N6 H6C 0.9994
C1 C6 1.370(9)
C1 C2 1.376(8)
C2 C3 1.372(7)
C3 C4 1.390(8)
C3 H3 0.90(7)
C4 C5 1.362(9)
C4 H4 0.85(6)
C5 C6 1.371(9)
C5 H5 0.9300
C6 H6 0.9300
C7 C12 1.377(7)
C7 C8 1.381(7)
C8 C9 1.376(8)
C8 H8 0.89(6)
C9 C10 1.366(9)
C9 H9 0.99(6)
C10 C11 1.379(8)
C10 H10 1.07(6)
C11 C12 1.390(6)
C11 H11 0.93(6)
C13 C14 1.368(7)
C13 C18 1.396(6)
C14 C15 1.386(7)
C15 C16 1.381(7)
C15 H15 0.99(7)
C16 C17 1.370(8)
C16 H16 0.9300
C17 C18 1.375(7)
C17 H17 0.86(6)
C18 H18 0.9300
O1W H1WA 0.8228
O1W H1WB 0.8090
O3W H3WA 0.9978
O3W H3WB 0.8446

loop_
_geom_torsion_atom_site_label_1
_geom_torsion_atom_site_label_2
_geom_torsion_atom_site_label_3
_geom_torsion_atom_site_label_4
_geom_torsion
O21 P2 O2 Mo1 59.6(2)
O16 P2 O2 Mo1 -178.07(18)
O7 P2 O2 Mo1 -61.9(2)
O21 P2 O2 Mo2 -118.9(2)
O16 P2 O2 Mo2 3.5(3)
O7 P2 O2 Mo2 119.6(2)
O22 Mo1 O2 P2 -81.2(2)
O1 Mo1 O2 P2 110.9(3)
O17 Mo1 O2 P2 -178.7(2)
O4 Mo1 O2 P2 14.4(2)
O3 Mo1 O2 P2 87.3(2)
O22 Mo1 O2 Mo2 97.76(13)
O1 Mo1 O2 Mo2 -70.2(3)
O17 Mo1 O2 Mo2 0.23(11)
O4 Mo1 O2 Mo2 -166.67(12)
O3 Mo1 O2 Mo2 -93.74(11)
O20 Mo2 O2 P2 -130.2(5)
O19 Mo2 O2 P2 73.1(3)
O17 Mo2 O2 P2 178.5(3)
O15 Mo2 O2 P2 -24.2(2)
O18 Mo2 O2 P2 -102.2(2)
O20 Mo2 O2 Mo1 51.0(5)
O19 Mo2 O2 Mo1 -105.70(13)
O17 Mo2 O2 Mo1 -0.23(11)
O15 Mo2 O2 Mo1 157.05(13)
O18 Mo2 O2 Mo1 79.08(11)
O18 P1 O3 Mo3 150.98(18)
O11 P1 O3 Mo3 29.2(2)
O23 P1 O3 Mo3 -87.9(2)
O18 P1 O3 Mo1 28.2(3)
O11 P1 O3 Mo1 -93.6(2)
O23 P1 O3 Mo1 149.2(2)
O5 Mo3 O3 P1 119.5(2)
O4 Mo3 O3 P1 -136.2(2)
O8 Mo3 O3 P1 21.9(2)
O7 Mo3 O3 P1 -52.45(19)
O5 Mo3 O3 Mo1 -102.93(13)
O4 Mo3 O3 Mo1 1.40(11)
O8 Mo3 O3 Mo1 159.49(12)
O7 Mo3 O3 Mo1 85.12(10)
O22 Mo1 O3 P1 94.3(5)
O1 Mo1 O3 P1 -122.9(2)
O17 Mo1 O3 P1 -24.9(2)
O4 Mo1 O3 P1 135.4(2)
O2 Mo1 O3 P1 47.3(2)
O22 Mo1 O3 Mo3 -42.5(5)
O1 Mo1 O3 Mo3 100.32(13)
O17 Mo1 O3 Mo3 -161.71(11)
O4 Mo1 O3 Mo3 -1.38(10)
O2 Mo1 O3 Mo3 -89.45(11)
O6 Mo3 O4 Mo1 -174.7(2)
O5 Mo3 O4 Mo1 78.6(2)
O8 Mo3 O4 Mo1 -43.8(3)
O7 Mo3 O4 Mo1 -85.73(18)
O3 Mo3 O4 Mo1 -2.13(16)
O22 Mo1 O4 Mo3 171.83(19)
O1 Mo1 O4 Mo3 -80.3(2)
O17 Mo1 O4 Mo3 47.3(4)
O2 Mo1 O4 Mo3 74.43(18)
O3 Mo1 O4 Mo3 2.11(16)
O21 P2 O7 Mo3 -78.0(2)
O16 P2 O7 Mo3 157.11(18)
O2 P2 O7 Mo3 41.6(2)
O21 P2 O7 Mo5 149.4(2)
O16 P2 O7 Mo5 24.5(3)
O2 P2 O7 Mo5 -90.9(2)
O6 Mo3 O7 P2 115.4(2)
O5 Mo3 O7 P2 -90.6(5)
O4 Mo3 O7 P2 14.3(2)
O8 Mo3 O7 P2 -142.9(2)
O3 Mo3 O7 P2 -59.83(19)
O6 Mo3 O7 Mo5 -99.13(14)
O5 Mo3 O7 Mo5 54.9(5)
O4 Mo3 O7 Mo5 159.75(12)
O8 Mo3 O7 Mo5 2.54(11)
O3 Mo3 O7 Mo5 85.62(10)
O10 Mo5 O7 P2 103.8(5)
O9 Mo5 O7 P2 -116.4(2)
O8 Mo5 O7 P2 140.0(3)
O12 Mo5 O7 P2 -18.6(2)
O11 Mo5 O7 P2 51.7(2)
O10 Mo5 O7 Mo3 -38.9(5)
O9 Mo5 O7 Mo3 100.95(14)
O8 Mo5 O7 Mo3 -2.59(11)
O12 Mo5 O7 Mo3 -161.23(12)
O11 Mo5 O7 Mo3 -90.93(11)
O10 Mo5 O8 Mo3 174.2(2)
O9 Mo5 O8 Mo3 -79.8(2)
O12 Mo5 O8 Mo3 54.6(4)
O11 Mo5 O8 Mo3 77.30(18)
O7 Mo5 O8 Mo3 3.54(15)
O6 Mo3 O8 Mo5 83.6(2)
O5 Mo3 O8 Mo5 -171.09(19)
O4 Mo3 O8 Mo5 -47.3(3)
O7 Mo3 O8 Mo5 -3.65(16)
O3 Mo3 O8 Mo5 -87.40(18)
O18 P1 O11 Mo5 -173.06(19)
O3 P1 O11 Mo5 -48.9(3)
O23 P1 O11 Mo5 66.1(2)
O18 P1 O11 Mo4 -9.1(3)
O3 P1 O11 Mo4 115.0(2)
O23 P1 O11 Mo4 -129.9(2)
O10 Mo5 O11 P1 -89.4(2)
O9 Mo5 O11 P1 109.8(4)
O8 Mo5 O11 P1 5.7(2)
O12 Mo5 O11 P1 174.7(2)
O7 Mo5 O11 P1 78.2(2)
O10 Mo5 O11 Mo4 102.49(14)
O9 Mo5 O11 Mo4 -58.4(4)
O8 Mo5 O11 Mo4 -162.46(12)
O12 Mo5 O11 Mo4 6.58(10)
O7 Mo5 O11 Mo4 -89.99(11)
O13 Mo4 O11 P1 -141.7(5)
O14 Mo4 O11 P1 82.9(2)
O15 Mo4 O11 P1 -16.1(2)
O12 Mo4 O11 P1 -174.5(3)
O16 Mo4 O11 P1 -95.6(2)
O13 Mo4 O11 Mo5 26.0(5)
O14 Mo4 O11 Mo5 -109.38(13)
O15 Mo4 O11 Mo5 151.69(13)
O12 Mo4 O11 Mo5 -6.76(11)
O16 Mo4 O11 Mo5 72.17(11)
O13 Mo4 O12 Mo5 -163.01(18)
O14 Mo4 O12 Mo5 93.16(19)
O15 Mo4 O12 Mo5 -32.9(3)
O16 Mo4 O12 Mo5 -81.15(17)
O11 Mo4 O12 Mo5 9.11(15)
O10 Mo5 O12 Mo4 -104.8(2)
O9 Mo5 O12 Mo4 149.52(19)
O8 Mo5 O12 Mo4 14.3(4)
O11 Mo5 O12 Mo4 -9.46(15)
O7 Mo5 O12 Mo4 61.79(18)
O13 Mo4 O15 Mo2 139.7(3)
O14 Mo4 O15 Mo2 -116.0(4)
O12 Mo4 O15 Mo2 10.6(5)
O16 Mo4 O15 Mo2 58.7(3)
O11 Mo4 O15 Mo2 -28.3(3)
O20 Mo2 O15 Mo4 138.2(4)
O19 Mo2 O15 Mo4 -116.4(4)
O17 Mo2 O15 Mo4 12.9(5)
O2 Mo2 O15 Mo4 -27.6(3)
O18 Mo2 O15 Mo4 58.5(3)
O21 P2 O16 Mo4 173.82(16)
O7 P2 O16 Mo4 -62.5(2)
O2 P2 O16 Mo4 54.8(2)
O13 Mo4 O16 P2 -175.9(2)
O15 Mo4 O16 P2 -71.37(19)
O12 Mo4 O16 P2 84.06(19)
O11 Mo4 O16 P2 14.53(18)
O20 Mo2 O17 Mo1 -168.24(17)
O19 Mo2 O17 Mo1 84.92(19)
O15 Mo2 O17 Mo1 -42.6(3)
O2 Mo2 O17 Mo1 0.30(14)
O18 Mo2 O17 Mo1 -88.02(17)
O22 Mo1 O17 Mo2 -95.94(19)
O1 Mo1 O17 Mo2 155.94(18)
O4 Mo1 O17 Mo2 28.0(4)
O2 Mo1 O17 Mo2 -0.31(15)
O3 Mo1 O17 Mo2 70.24(17)
O3 P1 O18 Mo2 -59.1(2)
O11 P1 O18 Mo2 65.1(2)
O23 P1 O18 Mo2 -176.16(16)
O20 Mo2 O18 P1 -179.2(2)
O17 Mo2 O18 P1 79.54(18)
O15 Mo2 O18 P1 -76.17(19)
O2 Mo2 O18 P1 7.67(17)
C6 C1 C2 C3 0.7(11)
N1 C1 C2 C3 177.4(7)
C6 C1 C2 N2 -177.8(7)
N1 C1 C2 N2 -1.2(10)
C1 C2 C3 C4 -0.7(9)
N2 C2 C3 C4 177.8(5)
C2 C3 C4 C5 0.2(10)
C3 C4 C5 C6 0.2(11)
C2 C1 C6 C5 -0.2(12)
N1 C1 C6 C5 -176.9(8)
C4 C5 C6 C1 -0.3(12)
C12 C7 C8 C9 -0.5(8)
N3 C7 C8 C9 -179.1(5)
C7 C8 C9 C10 -0.6(9)
C8 C9 C10 C11 -0.1(10)
C9 C10 C11 C12 1.9(9)
C8 C7 C12 C11 2.2(7)
N3 C7 C12 C11 -179.2(5)
C8 C7 C12 N4 178.3(5)
N3 C7 C12 N4 -3.1(7)
C10 C11 C12 C7 -2.9(8)
C10 C11 C12 N4 -179.1(5)
C18 C13 C14 C15 -0.2(8)
N5 C13 C14 C15 -179.7(5)
C18 C13 C14 N6 179.8(5)
N5 C13 C14 N6 0.3(7)
C13 C14 C15 C16 0.0(9)
N6 C14 C15 C16 -180.0(6)
C14 C15 C16 C17 -0.3(10)
C15 C16 C17 C18 0.8(10)
C16 C17 C18 C13 -1.0(9)
C14 C13 C18 C17 0.6(8)
N5 C13 C18 C17 -179.8(5)
